data_7714449
loop_
_publ_author_name
'Yan, Fei-Fei'
'Liu, Dan'
'Cai, Rui'
'Zhao, Liang'
'Mao, Pan-Dong'
'Sun, Hui-Ying'
'Meng, Yin-Shan'
'Liu, Tao'

_publ_section_title
;
 Simultaneous Magneto-dielectric Transition in a Fluorescent Hofmann-type
 Coordination Polymer
;
_journal_name_full 'Dalton Transactions'
_journal_paper_doi 10.1039/D3DT03186A
_journal_year 2023
_chemical_formula_moiety 'C76 H52 Ag2 Fe N8, 2(C2 H6 O)'
_chemical_formula_sum 'C80 H64 Ag2 Fe N8 O2'
_chemical_formula_weight 1440.98
_space_group_crystal_system monoclinic
_space_group_IT_number 15
_space_group_name_Hall '-C 2yc'
_space_group_name_H-M_alt 'C 1 2/c 1'
_atom_sites_solution_hydrogens geom
_atom_sites_solution_primary dual
_audit_creation_date 2022-11-11
_audit_creation_method
;
Olex2 1.5
(compiled 2021.11.18 svn.ra9532c28 for OlexSys, GUI svn.r6429)
;
_audit_update_record
;
2022-11-16 deposited with the CCDC.	2023-11-03 downloaded from the CCDC.
;
_cell_angle_alpha 90
_cell_angle_beta 118.842(5)
_cell_angle_gamma 90
_cell_formula_units_Z 4
_cell_length_a 34.130(5)
_cell_length_b 10.3560(14)
_cell_length_c 20.601(3)
_cell_measurement_reflns_used 9904
_cell_measurement_temperature 120.00
_cell_measurement_theta_max 24.985
_cell_measurement_theta_min 2.519
_cell_volume 6378.2(16)
_computing_cell_refinement 'SAINT V8.40A (Bruker, 2019)'
_computing_data_reduction 'SAINT V8.40A (Bruker, 2019)'
_computing_molecular_graphics 'Olex2 1.5 (Dolomanov et al., 2009)'
_computing_publication_material 'Olex2 1.5 (Dolomanov et al., 2009)'
_computing_structure_refinement 'SHELXL 2018/3 (Sheldrick, 2015)'
_computing_structure_solution 'SHELXT  (Sheldrick, 2015)'
_diffrn_ambient_temperature 120.00
_diffrn_measured_fraction_theta_full 0.982
_diffrn_measured_fraction_theta_max 0.982
_diffrn_measurement_device_type 'CCD area detector'
_diffrn_measurement_method 'phi and omega scans'
_diffrn_radiation_monochromator graphite
_diffrn_radiation_type MoK\a
_diffrn_radiation_wavelength 0.71073
_diffrn_reflns_av_unetI/netI 0.0585
_diffrn_reflns_Laue_measured_fraction_full 0.982
_diffrn_reflns_Laue_measured_fraction_max 0.982
_diffrn_reflns_limit_h_max 39
_diffrn_reflns_limit_h_min -40
_diffrn_reflns_limit_k_max 12
_diffrn_reflns_limit_k_min -12
_diffrn_reflns_limit_l_max 24
_diffrn_reflns_limit_l_min -20
_diffrn_reflns_number 5593
_diffrn_reflns_point_group_measured_fraction_full 0.982
_diffrn_reflns_point_group_measured_fraction_max 0.982
_diffrn_reflns_theta_full 25.119
_diffrn_reflns_theta_max 25.119
_diffrn_reflns_theta_min 2.205
_diffrn_source_current 1.4
_diffrn_source_power 0.07
_diffrn_source_voltage 50.0
_exptl_absorpt_coefficient_mu 0.890
_exptl_absorpt_correction_T_max 0.7452
_exptl_absorpt_correction_T_min 0.6098
_exptl_absorpt_correction_type multi-scan
_exptl_absorpt_process_details
;
SADABS-2016/2 (Bruker,2016/2) was used for absorption correction.
wR2(int) was 0.1244 before and 0.0806 after correction.
The Ratio of minimum to maximum transmission is 0.8183.
The \l/2 correction factor is Not present.
;
_exptl_crystal_colour colourless
_exptl_crystal_colour_primary colourless
_exptl_crystal_density_diffrn 1.501
_exptl_crystal_description block
_exptl_crystal_F_000 2944
_refine_diff_density_max 2.634
_refine_diff_density_min -3.546
_refine_diff_density_rms 0.206
_refine_ls_extinction_method none
_refine_ls_goodness_of_fit_ref 1.070
_refine_ls_hydrogen_treatment constr
_refine_ls_matrix_type full
_refine_ls_number_parameters 427
_refine_ls_number_reflns 5593
_refine_ls_number_restraints 0
_refine_ls_restrained_S_all 1.070
_refine_ls_R_factor_all 0.0793
_refine_ls_R_factor_gt 0.0627
_refine_ls_shift/su_max 0.000
_refine_ls_shift/su_mean 0.000
_refine_ls_structure_factor_coef Fsqd
_refine_ls_weighting_details 'w=1/[\s^2^(Fo^2^)+(0.1497P)^2^] where P=(Fo^2^+2Fc^2^)/3'
_refine_ls_weighting_scheme calc
_refine_ls_wR_factor_gt 0.1902
_refine_ls_wR_factor_ref 0.2059
_reflns_Friedel_coverage 0.000
_reflns_number_gt 4496
_reflns_number_total 5593
_reflns_threshold_expression 'I > 2\s(I)'
_cod_data_source_file d3dt03186a2.cif
_cod_data_source_block 120K
_cod_original_cell_volume 6378.2(17)
_cod_database_code 7714449
_shelx_shelxl_version_number 2018/3
_shelx_space_group_comment
;
The symmetry employed for this shelxl refinement is uniquely defined
by the following loop, which should always be used as a source of
symmetry information in preference to the above space-group names.
They are only intended as comments.
;
_olex2_refinement_description
;
1. Twinned data refinement
 Scales: 0.572(3)
 0.428(3)
2. Fixed Uiso
 At 1.2 times of:
  All C(H) groups, All C(H,H) groups
 At 1.5 times of:
  All C(H,H,H) groups, All O(H) groups
3.a Secondary CH2 refined with riding coordinates:
 C39(H39A,H39B)
3.b Aromatic/amide H refined with riding coordinates:
 C2(H2), C3(H3), C4(H4), C7(H7), C10(H10), C11(H11), C12(H12), C13(H13),
 C14(H14), C15(H15), C17(H17), C18(H18), C19(H19), C21(H21), C22(H22), C23(H23),
  C24(H24), C25(H25), C27(H27), C29(H29), C30(H30), C31(H31), C33(H33),
 C37(H37), C38(H38), C40(H40)
3.c Idealised Me refined as rotating group:
 C9(H9A,H9B,H9C)
3.d Idealised tetrahedral OH refined as rotating group:
 O1(H1)
;
_olex2_submission_special_instructions 'No special instructions were received'

loop_
_space_group_symop_operation_xyz
'x, y, z'
'-x, y, -z+1/2'
'x+1/2, y+1/2, z'
'-x+1/2, y+1/2, -z+1/2'
'-x, -y, -z'
'x, -y, z-1/2'
'-x+1/2, -y+1/2, -z'
'x+1/2, -y+1/2, z-1/2'

loop_
_atom_site_label
_atom_site_type_symbol
_atom_site_fract_x
_atom_site_fract_y
_atom_site_fract_z
_atom_site_U_iso_or_equiv
_atom_site_adp_type
_atom_site_occupancy
_atom_site_site_symmetry_order
_atom_site_calc_flag
_atom_site_refinement_flags_posn
_atom_site_refinement_flags_adp
_atom_site_refinement_flags_occupancy
_atom_site_disorder_assembly
_atom_site_disorder_group
Ag1 Ag 0.500000 0.500000 1.000000 0.0247(2) Uani 1 2 d S . P . .
Ag2 Ag 0.500000 0.96641(6) 0.750000 0.0270(2) Uani 1 2 d S T P . .
Fe1 Fe 0.500000 0.46682(9) 0.750000 0.0112(3) Uani 1 2 d S T P . .
N1 N 0.50266(15) 0.4676(4) 0.8468(3) 0.0192(10) Uani 1 1 d . . . . .
N2 N 0.15421(19) -0.4452(6) 0.7477(3) 0.0386(14) Uani 1 1 d . . . . .
N3 N 0.500000 0.6577(6) 0.750000 0.0161(13) Uani 1 2 d S T P . .
N4 N 0.43246(15) 0.4636(4) 0.7004(3) 0.0166(10) Uani 1 1 d . . . . .
N5 N 0.500000 1.2757(7) 0.750000 0.0204(15) Uani 1 2 d S T P . .
C1 C 0.500000 0.7680(8) 0.750000 0.0188(16) Uani 1 2 d S T P . .
C2 C 0.1182(2) -0.3666(7) 0.7224(4) 0.0381(17) Uani 1 1 d . . . . .
H2 H 0.093127 -0.395946 0.726502 0.046 Uiso 1 1 calc R U . . .
C3 C 0.1245(2) 0.4802(6) 0.4251(4) 0.0346(16) Uani 1 1 d . . . . .
H3 H 0.131527 0.397340 0.413655 0.042 Uiso 1 1 calc R U . . .
C4 C 0.40929(19) 0.5333(5) 0.7254(3) 0.0198(12) Uani 1 1 d . . . . .
H4 H 0.425219 0.592648 0.764611 0.024 Uiso 1 1 calc R U . . .
C5 C 0.5028(2) 0.4743(6) 0.9026(4) 0.0345(16) Uani 1 1 d . . . . .
C6 C 0.11850(19) 0.4956(6) 0.4875(4) 0.0268(14) Uani 1 1 d . . . . .
C7 C 0.03776(19) 0.3584(6) 0.4821(4) 0.0336(15) Uani 1 1 d . . . . .
H7 H 0.033442 0.371696 0.433453 0.040 Uiso 1 1 calc R U . . .
C8 C 0.12129(18) 0.3816(5) 0.5343(3) 0.0220(13) Uani 1 1 d . . . . .
C10 C 0.40831(18) 0.3865(6) 0.6419(3) 0.0210(12) Uani 1 1 d . . . . .
H10 H 0.423543 0.339489 0.621289 0.025 Uiso 1 1 calc R U . . .
C11 C 0.1891(2) 0.0107(6) 0.6924(4) 0.0286(14) Uani 1 1 d . . . . .
H11 H 0.214045 -0.017727 0.737130 0.034 Uiso 1 1 calc R U . . .
C12 C 0.3643(2) 0.5235(5) 0.6977(3) 0.0236(14) Uani 1 1 d . . . . .
H12 H 0.349716 0.575171 0.717728 0.028 Uiso 1 1 calc R U . . .
C13 C 0.1063(2) 0.7202(7) 0.4584(4) 0.0447(19) Uani 1 1 d . . . . .
H13 H 0.100765 0.804499 0.470333 0.054 Uiso 1 1 calc R U . . .
C14 C 0.1172(2) -0.0259(5) 0.5899(4) 0.0255(14) Uani 1 1 d . . . . .
H14 H 0.091408 -0.078463 0.564093 0.031 Uiso 1 1 calc R U . . .
C15 C 0.2187(2) 0.4685(6) 0.5973(4) 0.0265(14) Uani 1 1 d . . . . .
H15 H 0.199301 0.532924 0.598773 0.032 Uiso 1 1 calc R U . . .
C16 C 0.15775(19) 0.3035(5) 0.5668(3) 0.0250(13) Uani 1 1 d . . . . .
C17 C 0.0010(2) 0.3367(6) 0.4927(5) 0.045(2) Uani 1 1 d . . . . .
H17 H -0.028198 0.332786 0.451363 0.055 Uiso 1 1 calc R U . . .
C18 C 0.27533(19) 0.2836(6) 0.5923(3) 0.0246(14) Uani 1 1 d . . . . .
H18 H 0.294410 0.219918 0.589307 0.030 Uiso 1 1 calc R U . . .
C19 C 0.0492(3) 0.3253(6) 0.6240(5) 0.0443(18) Uani 1 1 d . . . . .
H19 H 0.053093 0.315421 0.672625 0.053 Uiso 1 1 calc R U . . .
C20 C 0.20251(19) 0.3431(6) 0.5771(3) 0.0231(13) Uani 1 1 d . . . . .
C21 C 0.36287(19) 0.3724(6) 0.6106(3) 0.0242(13) Uani 1 1 d . . . . .
H21 H 0.347450 0.317580 0.568864 0.029 Uiso 1 1 calc R U . . .
C22 C 0.11857(19) 0.0927(6) 0.5605(3) 0.0273(14) Uani 1 1 d . . . . .
H22 H 0.094228 0.118842 0.514514 0.033 Uiso 1 1 calc R U . . .
C23 C 0.1204(2) 0.5835(7) 0.3805(4) 0.0405(17) Uani 1 1 d . . . . .
H23 H 0.123564 0.571282 0.337509 0.049 Uiso 1 1 calc R U . . .
C24 C 0.2621(2) 0.5026(6) 0.6153(4) 0.0258(13) Uani 1 1 d . . . . .
H24 H 0.272072 0.589029 0.628663 0.031 Uiso 1 1 calc R U . . .
C25 C 0.0072(3) 0.3209(7) 0.5640(5) 0.051(2) Uani 1 1 d . . . . .
H25 H -0.017920 0.306872 0.571178 0.062 Uiso 1 1 calc R U . . .
C26 C 0.15549(19) 0.1753(6) 0.5978(3) 0.0247(13) Uani 1 1 d . . . . .
C27 C 0.0861(2) 0.3443(6) 0.6136(4) 0.0339(15) Uani 1 1 d . . . . .
H27 H 0.115240 0.346140 0.655360 0.041 Uiso 1 1 calc R U . . .
C28 C 0.29129(18) 0.4083(6) 0.6138(3) 0.0220(12) Uani 1 1 d . . . . .
C29 C 0.1152(2) -0.2458(7) 0.6907(3) 0.0318(15) Uani 1 1 d . . . . .
H29 H 0.088596 -0.196022 0.672719 0.038 Uiso 1 1 calc R U . . .
C30 C 0.19013(19) 0.1317(6) 0.6649(3) 0.0270(14) Uani 1 1 d . . . . .
H30 H 0.215076 0.186396 0.692538 0.032 Uiso 1 1 calc R U . . .
C31 C 0.1087(2) 0.6186(6) 0.5026(4) 0.0349(16) Uani 1 1 d . . . . .
H31 H 0.103620 0.632135 0.543518 0.042 Uiso 1 1 calc R U . . .
C32 C 0.33928(18) 0.4374(6) 0.6395(3) 0.0207(12) Uani 1 1 d . . . . .
C33 C 0.1885(2) -0.2805(6) 0.7107(4) 0.0387(17) Uani 1 1 d . . . . .
H33 H 0.214150 -0.254195 0.707294 0.046 Uiso 1 1 calc R U . . .
C34 C 0.500000 1.1656(8) 0.750000 0.0229(17) Uani 1 2 d S T P . .
C35 C 0.1515(2) -0.2000(6) 0.6858(3) 0.0298(15) Uani 1 1 d . . . . .
C36 C 0.1521(2) -0.0709(6) 0.6555(3) 0.0255(13) Uani 1 1 d . . . . .
C37 C 0.1877(2) -0.3995(7) 0.7406(4) 0.0407(17) Uani 1 1 d . . . . .
H37 H 0.213496 -0.452374 0.757310 0.049 Uiso 1 1 calc R U . . .
C38 C 0.1118(2) 0.7030(7) 0.3976(4) 0.0384(17) Uani 1 1 d . . . . .
H38 H 0.109611 0.774666 0.367244 0.046 Uiso 1 1 calc R U . . .
C40 C 0.23208(19) 0.2504(6) 0.5752(3) 0.0272(13) Uani 1 1 d . . . . .
H40 H 0.222254 0.163829 0.562070 0.033 Uiso 1 1 calc R U . . .
C41 C 0.0811(2) 0.3608(6) 0.5426(4) 0.0275(14) Uani 1 1 d . . . . .
O1 O 0.2122(2) -0.6715(5) 0.8324(3) 0.0615(16) Uani 1 1 d . . . . .
H1 H 0.187487 -0.635042 0.806314 0.092 Uiso 1 1 calc R U . . .
C9 C 0.2805(2) -0.6439(7) 0.9459(4) 0.0476(19) Uani 1 1 d . . . . .
H9A H 0.293835 -0.600444 0.918890 0.071 Uiso 1 1 calc R U . . .
H9B H 0.286845 -0.736637 0.948580 0.071 Uiso 1 1 calc R U . . .
H9C H 0.293372 -0.608401 0.996096 0.071 Uiso 1 1 calc R U . . .
C39 C 0.2318(2) -0.6231(8) 0.9069(4) 0.051(2) Uani 1 1 d . . . . .
H39A H 0.218348 -0.667687 0.933838 0.062 Uiso 1 1 calc R U . . .
H39B H 0.225430 -0.529683 0.905837 0.062 Uiso 1 1 calc R U . . .

loop_
_atom_site_aniso_label
_atom_site_aniso_U_11
_atom_site_aniso_U_22
_atom_site_aniso_U_33
_atom_site_aniso_U_23
_atom_site_aniso_U_13
_atom_site_aniso_U_12
Ag1 0.0211(4) 0.0392(4) 0.0157(4) -0.0009(3) 0.0104(3) -0.0001(3)
Ag2 0.0337(4) 0.0151(4) 0.0378(5) 0.000 0.0217(4) 0.000
Fe1 0.0128(6) 0.0116(6) 0.0103(6) 0.000 0.0065(5) 0.000
N1 0.017(2) 0.011(2) 0.027(3) 0.0002(17) 0.009(2) 0.0035(16)
N2 0.038(3) 0.035(3) 0.036(3) 0.004(3) 0.012(3) -0.007(3)
N3 0.014(3) 0.021(4) 0.013(3) 0.000 0.005(3) 0.000
N4 0.022(2) 0.013(2) 0.019(3) 0.0005(18) 0.013(2) -0.0012(17)
N5 0.019(4) 0.018(4) 0.024(4) 0.000 0.011(3) 0.000
C1 0.023(4) 0.013(4) 0.023(5) 0.000 0.014(4) 0.000
C2 0.048(4) 0.039(4) 0.033(4) -0.009(3) 0.024(3) -0.017(3)
C3 0.038(4) 0.033(4) 0.035(4) 0.001(3) 0.019(3) 0.004(3)
C4 0.025(3) 0.013(3) 0.021(3) 0.001(2) 0.011(3) -0.002(2)
C5 0.035(4) 0.024(4) 0.044(5) -0.001(3) 0.018(4) 0.005(3)
C6 0.018(3) 0.026(3) 0.030(4) -0.001(3) 0.007(3) -0.005(2)
C7 0.025(3) 0.025(3) 0.047(4) 0.003(3) 0.014(3) 0.006(2)
C8 0.021(3) 0.022(3) 0.026(3) -0.002(2) 0.013(3) 0.000(2)
C10 0.021(3) 0.024(3) 0.020(3) -0.001(2) 0.012(3) 0.002(2)
C11 0.023(3) 0.034(3) 0.025(4) 0.005(3) 0.009(3) -0.001(3)
C12 0.027(3) 0.020(3) 0.028(4) 0.000(2) 0.016(3) -0.002(2)
C13 0.035(4) 0.026(4) 0.064(5) 0.004(3) 0.017(4) 0.007(3)
C14 0.016(3) 0.028(4) 0.029(4) 0.005(2) 0.009(3) 0.002(2)
C15 0.024(3) 0.025(3) 0.027(4) -0.002(2) 0.009(3) 0.001(2)
C16 0.024(3) 0.023(3) 0.032(4) -0.003(2) 0.017(3) -0.003(2)
C17 0.026(4) 0.025(4) 0.083(7) -0.004(4) 0.025(4) 0.000(3)
C18 0.022(3) 0.026(3) 0.031(4) 0.003(2) 0.018(3) 0.004(2)
C19 0.055(5) 0.025(4) 0.070(5) 0.010(3) 0.043(4) 0.005(3)
C20 0.022(3) 0.026(3) 0.018(3) 0.006(2) 0.007(3) 0.002(2)
C21 0.028(3) 0.024(3) 0.018(3) -0.006(2) 0.009(3) -0.007(2)
C22 0.021(3) 0.029(3) 0.030(4) -0.001(3) 0.010(3) 0.002(2)
C23 0.046(4) 0.047(5) 0.032(4) 0.006(3) 0.021(4) 0.003(3)
C24 0.026(3) 0.020(3) 0.033(4) -0.001(2) 0.015(3) 0.002(2)
C25 0.049(5) 0.034(4) 0.095(7) 0.010(4) 0.054(5) 0.009(3)
C26 0.021(3) 0.030(3) 0.021(3) 0.001(2) 0.009(3) 0.002(2)
C27 0.036(4) 0.025(3) 0.050(4) 0.003(3) 0.028(3) 0.002(3)
C28 0.013(3) 0.026(3) 0.024(3) 0.003(2) 0.007(2) -0.004(2)
C29 0.033(4) 0.032(4) 0.037(4) -0.007(3) 0.022(3) -0.008(3)
C30 0.022(3) 0.032(4) 0.021(3) -0.001(2) 0.006(3) -0.006(2)
C31 0.033(4) 0.033(4) 0.044(4) -0.001(3) 0.022(3) 0.005(3)
C32 0.019(3) 0.020(3) 0.024(3) 0.003(2) 0.011(2) 0.002(2)
C33 0.033(4) 0.039(4) 0.033(4) 0.005(3) 0.007(3) 0.001(3)
C34 0.024(4) 0.015(5) 0.027(5) 0.000 0.010(4) 0.000
C35 0.036(4) 0.028(4) 0.024(3) -0.003(2) 0.014(3) -0.005(3)
C36 0.029(3) 0.028(3) 0.028(3) -0.003(3) 0.021(3) -0.003(3)
C37 0.048(4) 0.029(4) 0.037(4) 0.008(3) 0.014(3) 0.006(3)
C38 0.039(4) 0.037(4) 0.039(4) 0.011(3) 0.019(4) -0.004(3)
C40 0.023(3) 0.026(3) 0.029(3) -0.001(3) 0.010(3) -0.003(2)
C41 0.026(3) 0.020(3) 0.040(4) -0.003(3) 0.019(3) 0.000(2)
O1 0.069(4) 0.038(3) 0.057(4) 0.005(3) 0.014(3) 0.004(3)
C9 0.052(5) 0.035(4) 0.061(5) -0.005(4) 0.031(4) -0.008(4)
C39 0.052(5) 0.038(5) 0.059(5) -0.002(4) 0.022(4) 0.001(4)

loop_
_atom_type_symbol
_atom_type_description
_atom_type_scat_dispersion_real
_atom_type_scat_dispersion_imag
_atom_type_scat_source
C C 0.0033 0.0016 'International Tables Vol C Tables 4.2.6.8 and 6.1.1.4'
H H 0.0000 0.0000 'International Tables Vol C Tables 4.2.6.8 and 6.1.1.4'
Ag Ag -0.8971 1.1015 'International Tables Vol C Tables 4.2.6.8 and 6.1.1.4'
Fe Fe 0.3463 0.8444 'International Tables Vol C Tables 4.2.6.8 and 6.1.1.4'
N N 0.0061 0.0033 'International Tables Vol C Tables 4.2.6.8 and 6.1.1.4'
O O 0.0106 0.0060 'International Tables Vol C Tables 4.2.6.8 and 6.1.1.4'

loop_
_geom_angle_atom_site_label_1
_geom_angle_atom_site_label_2
_geom_angle_atom_site_label_3
_geom_angle
_geom_angle_site_symmetry_1
_geom_angle_site_symmetry_3
_geom_angle_publ_flag
C5 Ag1 C5 180.0 5_667 . ?
C1 Ag2 C34 180.0 . . ?
N1 Fe1 N1 179.5(3) 2_656 . ?
N1 Fe1 N3 89.75(13) 2_656 . ?
N1 Fe1 N3 89.75(13) . . ?
N1 Fe1 N4 89.79(19) . . ?
N1 Fe1 N4 89.79(19) 2_656 2_656 ?
N1 Fe1 N4 90.22(19) . 2_656 ?
N1 Fe1 N4 90.22(19) 2_656 . ?
N1 Fe1 N5 90.25(13) 2_656 1_545 ?
N1 Fe1 N5 90.25(13) . 1_545 ?
N3 Fe1 N4 90.95(12) . 2_656 ?
N3 Fe1 N4 90.95(12) . . ?
N3 Fe1 N5 180.0 . 1_545 ?
N4 Fe1 N4 178.1(2) . 2_656 ?
N5 Fe1 N4 89.05(12) 1_545 . ?
N5 Fe1 N4 89.05(12) 1_545 2_656 ?
C5 N1 Fe1 176.1(5) . . ?
C37 N2 C2 114.8(6) . . ?
C1 N3 Fe1 180.0 . . ?
C4 N4 Fe1 122.4(4) . . ?
C4 N4 C10 116.2(5) . . ?
C10 N4 Fe1 121.3(4) . . ?
C34 N5 Fe1 180.0 . 1_565 ?
N3 C1 Ag2 180.0 . . ?
N2 C2 H2 117.6 . . ?
N2 C2 C29 124.8(6) . . ?
C29 C2 H2 117.6 . . ?
C6 C3 H3 119.6 . . ?
C23 C3 H3 119.6 . . ?
C23 C3 C6 120.7(7) . . ?
N4 C4 H4 118.2 . . ?
N4 C4 C12 123.6(5) . . ?
C12 C4 H4 118.2 . . ?
N1 C5 Ag1 175.3(6) . . ?
C3 C6 C8 120.4(6) . . ?
C31 C6 C3 117.8(6) . . ?
C31 C6 C8 121.8(6) . . ?
C17 C7 H7 119.8 . . ?
C17 C7 C41 120.5(7) . . ?
C41 C7 H7 119.8 . . ?
C16 C8 C6 123.0(5) . . ?
C16 C8 C41 122.4(5) . . ?
C41 C8 C6 114.5(5) . . ?
N4 C10 H10 118.3 . . ?
N4 C10 C21 123.4(5) . . ?
C21 C10 H10 118.3 . . ?
C30 C11 H11 119.4 . . ?
C30 C11 C36 121.2(6) . . ?
C36 C11 H11 119.4 . . ?
C4 C12 H12 119.9 . . ?
C4 C12 C32 120.3(5) . . ?
C32 C12 H12 119.9 . . ?
C31 C13 H13 119.4 . . ?
C38 C13 H13 119.4 . . ?
C38 C13 C31 121.3(7) . . ?
C22 C14 H14 118.9 . . ?
C22 C14 C36 122.2(6) . . ?
C36 C14 H14 118.9 . . ?
C20 C15 H15 118.9 . . ?
C24 C15 H15 118.9 . . ?
C24 C15 C20 122.3(6) . . ?
C8 C16 C20 122.5(5) . . ?
C8 C16 C26 121.1(5) . . ?
C26 C16 C20 116.3(5) . . ?
C7 C17 H17 120.1 . . ?
C25 C17 C7 119.7(7) . . ?
C25 C17 H17 120.1 . . ?
C28 C18 H18 119.4 . . ?
C40 C18 H18 119.4 . . ?
C40 C18 C28 121.2(6) . . ?
C25 C19 H19 120.1 . . ?
C25 C19 C27 119.8(7) . . ?
C27 C19 H19 120.1 . . ?
C15 C20 C16 121.9(5) . . ?
C15 C20 C40 117.3(6) . . ?
C40 C20 C16 120.4(5) . . ?
C10 C21 H21 119.8 . . ?
C10 C21 C32 120.4(5) . . ?
C32 C21 H21 119.8 . . ?
C14 C22 H22 119.5 . . ?
C14 C22 C26 120.9(6) . . ?
C26 C22 H22 119.5 . . ?
C3 C23 H23 119.9 . . ?
C38 C23 C3 120.1(7) . . ?
C38 C23 H23 119.9 . . ?
C15 C24 H24 120.2 . . ?
C15 C24 C28 119.6(6) . . ?
C28 C24 H24 120.2 . . ?
C17 C25 H25 119.6 . . ?
C19 C25 C17 120.7(7) . . ?
C19 C25 H25 119.6 . . ?
C22 C26 C16 121.8(5) . . ?
C30 C26 C16 121.3(6) . . ?
C30 C26 C22 116.9(6) . . ?
C19 C27 H27 119.5 . . ?
C19 C27 C41 121.0(7) . . ?
C41 C27 H27 119.5 . . ?
C18 C28 C24 118.7(5) . . ?
C18 C28 C32 119.8(5) . . ?
C24 C28 C32 121.4(5) . . ?
C2 C29 H29 120.7 . . ?
C35 C29 C2 118.6(6) . . ?
C35 C29 H29 120.7 . . ?
C11 C30 C26 121.6(6) . . ?
C11 C30 H30 119.2 . . ?
C26 C30 H30 119.2 . . ?
C6 C31 H31 120.0 . . ?
C13 C31 C6 120.0(7) . . ?
C13 C31 H31 120.0 . . ?
C12 C32 C28 122.9(5) . . ?
C21 C32 C12 115.8(5) . . ?
C21 C32 C28 121.1(5) . . ?
C35 C33 H33 120.4 . . ?
C37 C33 H33 120.4 . . ?
C37 C33 C35 119.2(7) . . ?
N5 C34 Ag2 180.0 . . ?
C29 C35 C33 117.2(6) . . ?
C29 C35 C36 122.6(6) . . ?
C33 C35 C36 120.2(6) . . ?
C11 C36 C35 120.6(6) . . ?
C14 C36 C11 117.0(6) . . ?
C14 C36 C35 122.4(6) . . ?
N2 C37 C33 125.4(7) . . ?
N2 C37 H37 117.3 . . ?
C33 C37 H37 117.3 . . ?
C13 C38 H38 120.0 . . ?
C23 C38 C13 120.0(6) . . ?
C23 C38 H38 120.0 . . ?
C18 C40 C20 120.9(6) . . ?
C18 C40 H40 119.5 . . ?
C20 C40 H40 119.5 . . ?
C7 C41 C8 122.6(6) . . ?
C27 C41 C7 118.3(6) . . ?
C27 C41 C8 119.1(5) . . ?
C39 O1 H1 109.5 . . ?
H9A C9 H9B 109.5 . . ?
H9A C9 H9C 109.5 . . ?
H9B C9 H9C 109.5 . . ?
C39 C9 H9A 109.5 . . ?
C39 C9 H9B 109.5 . . ?
C39 C9 H9C 109.5 . . ?
O1 C39 C9 110.7(7) . . ?
O1 C39 H39A 109.5 . . ?
O1 C39 H39B 109.5 . . ?
C9 C39 H39A 109.5 . . ?
C9 C39 H39B 109.5 . . ?
H39A C39 H39B 108.1 . . ?

loop_
_geom_bond_atom_site_label_1
_geom_bond_atom_site_label_2
_geom_bond_distance
_geom_bond_site_symmetry_2
_geom_bond_publ_flag
Ag1 C5 2.072(8) 5_667 ?
Ag1 C5 2.072(8) . ?
Ag2 C1 2.055(8) . ?
Ag2 C34 2.063(8) . ?
Fe1 N1 1.953(5) . ?
Fe1 N1 1.953(5) 2_656 ?
Fe1 N3 1.977(7) . ?
Fe1 N4 2.022(4) . ?
Fe1 N4 2.022(4) 2_656 ?
Fe1 N5 1.980(7) 1_545 ?
N1 C5 1.148(9) . ?
N2 C2 1.351(9) . ?
N2 C37 1.308(9) . ?
N3 C1 1.142(11) . ?
N4 C4 1.344(7) . ?
N4 C10 1.344(7) . ?
N5 C34 1.140(11) . ?
C2 H2 0.9500 . ?
C2 C29 1.392(10) . ?
C3 H3 0.9500 . ?
C3 C6 1.406(10) . ?
C3 C23 1.373(10) . ?
C4 H4 0.9500 . ?
C4 C12 1.359(8) . ?
C6 C8 1.498(8) . ?
C6 C31 1.390(9) . ?
C7 H7 0.9500 . ?
C7 C17 1.391(9) . ?
C7 C41 1.401(9) . ?
C8 C16 1.359(8) . ?
C8 C41 1.479(8) . ?
C10 H10 0.9500 . ?
C10 C21 1.370(8) . ?
C11 H11 0.9500 . ?
C11 C30 1.382(8) . ?
C11 C36 1.400(8) . ?
C12 H12 0.9500 . ?
C12 C32 1.405(8) . ?
C13 H13 0.9500 . ?
C13 C31 1.367(10) . ?
C13 C38 1.365(10) . ?
C14 H14 0.9500 . ?
C14 C22 1.379(9) . ?
C14 C36 1.383(9) . ?
C15 H15 0.9500 . ?
C15 C20 1.393(8) . ?
C15 C24 1.390(9) . ?
C16 C20 1.494(8) . ?
C16 C26 1.491(8) . ?
C17 H17 0.9500 . ?
C17 C25 1.388(10) . ?
C18 H18 0.9500 . ?
C18 C28 1.388(8) . ?
C18 C40 1.386(8) . ?
C19 H19 0.9500 . ?
C19 C25 1.369(11) . ?
C19 C27 1.391(9) . ?
C20 C40 1.407(8) . ?
C21 H21 0.9500 . ?
C21 C32 1.384(8) . ?
C22 H22 0.9500 . ?
C22 C26 1.406(8) . ?
C23 H23 0.9500 . ?
C23 C38 1.357(10) . ?
C24 H24 0.9500 . ?
C24 C28 1.405(9) . ?
C25 H25 0.9500 . ?
C26 C30 1.392(8) . ?
C27 H27 0.9500 . ?
C27 C41 1.398(9) . ?
C28 C32 1.489(7) . ?
C29 H29 0.9500 . ?
C29 C35 1.375(9) . ?
C30 H30 0.9500 . ?
C31 H31 0.9500 . ?
C33 H33 0.9500 . ?
C33 C35 1.389(9) . ?
C33 C37 1.385(9) . ?
C35 C36 1.480(8) . ?
C37 H37 0.9500 . ?
C38 H38 0.9500 . ?
C40 H40 0.9500 . ?
O1 H1 0.8400 . ?
O1 C39 1.436(9) . ?
C9 H9A 0.9800 . ?
C9 H9B 0.9800 . ?
C9 H9C 0.9800 . ?
C9 C39 1.472(10) . ?
C39 H39A 0.9900 . ?
C39 H39B 0.9900 . ?

loop_
_geom_torsion_atom_site_label_1
_geom_torsion_atom_site_label_2
_geom_torsion_atom_site_label_3
_geom_torsion_atom_site_label_4
_geom_torsion
_geom_torsion_site_symmetry_1
_geom_torsion_site_symmetry_2
_geom_torsion_site_symmetry_3
_geom_torsion_site_symmetry_4
_geom_torsion_publ_flag
Fe1 N4 C4 C12 -173.4(4) . . . . ?
Fe1 N4 C10 C21 174.0(4) . . . . ?
N2 C2 C29 C35 -1.6(10) . . . . ?
N4 C4 C12 C32 -0.2(9) . . . . ?
N4 C10 C21 C32 -1.0(9) . . . . ?
C2 N2 C37 C33 0.6(11) . . . . ?
C2 C29 C35 C33 2.4(9) . . . . ?
C2 C29 C35 C36 -177.7(6) . . . . ?
C3 C6 C8 C16 56.8(9) . . . . ?
C3 C6 C8 C41 -123.5(6) . . . . ?
C3 C6 C31 C13 -1.7(10) . . . . ?
C3 C23 C38 C13 -1.4(11) . . . . ?
C4 N4 C10 C21 -3.3(8) . . . . ?
C4 C12 C32 C21 -4.0(9) . . . . ?
C4 C12 C32 C28 171.1(5) . . . . ?
C6 C3 C23 C38 2.1(11) . . . . ?
C6 C8 C16 C20 17.6(9) . . . . ?
C6 C8 C16 C26 -165.6(6) . . . . ?
C6 C8 C41 C7 49.8(8) . . . . ?
C6 C8 C41 C27 -129.4(6) . . . . ?
C7 C17 C25 C19 -0.5(10) . . . . ?
C8 C6 C31 C13 -179.8(6) . . . . ?
C8 C16 C20 C15 39.3(9) . . . . ?
C8 C16 C20 C40 -148.2(6) . . . . ?
C8 C16 C26 C22 41.4(9) . . . . ?
C8 C16 C26 C30 -139.0(6) . . . . ?
C10 N4 C4 C12 3.9(8) . . . . ?
C10 C21 C32 C12 4.6(9) . . . . ?
C10 C21 C32 C28 -170.7(5) . . . . ?
C14 C22 C26 C16 179.7(6) . . . . ?
C14 C22 C26 C30 0.0(9) . . . . ?
C15 C20 C40 C18 -0.4(9) . . . . ?
C15 C24 C28 C18 1.5(9) . . . . ?
C15 C24 C28 C32 -174.1(6) . . . . ?
C16 C8 C41 C7 -130.5(7) . . . . ?
C16 C8 C41 C27 50.3(8) . . . . ?
C16 C20 C40 C18 -173.3(5) . . . . ?
C16 C26 C30 C11 -177.2(6) . . . . ?
C17 C7 C41 C8 179.1(6) . . . . ?
C17 C7 C41 C27 -1.7(9) . . . . ?
C18 C28 C32 C12 -142.2(6) . . . . ?
C18 C28 C32 C21 32.7(8) . . . . ?
C19 C27 C41 C7 0.4(9) . . . . ?
C19 C27 C41 C8 179.6(6) . . . . ?
C20 C15 C24 C28 -0.3(10) . . . . ?
C20 C16 C26 C22 -141.6(6) . . . . ?
C20 C16 C26 C30 38.1(8) . . . . ?
C22 C14 C36 C11 1.1(9) . . . . ?
C22 C14 C36 C35 -177.7(6) . . . . ?
C22 C26 C30 C11 2.5(9) . . . . ?
C23 C3 C6 C8 177.6(6) . . . . ?
C23 C3 C6 C31 -0.6(10) . . . . ?
C24 C15 C20 C16 172.4(6) . . . . ?
C24 C15 C20 C40 -0.3(9) . . . . ?
C24 C28 C32 C12 33.4(9) . . . . ?
C24 C28 C32 C21 -151.7(6) . . . . ?
C25 C19 C27 C41 0.8(10) . . . . ?
C26 C16 C20 C15 -137.7(6) . . . . ?
C26 C16 C20 C40 34.8(8) . . . . ?
C27 C19 C25 C17 -0.8(10) . . . . ?
C28 C18 C40 C20 1.8(9) . . . . ?
C29 C35 C36 C11 134.0(7) . . . . ?
C29 C35 C36 C14 -47.2(9) . . . . ?
C30 C11 C36 C14 1.3(9) . . . . ?
C30 C11 C36 C35 -179.8(6) . . . . ?
C31 C6 C8 C16 -125.1(7) . . . . ?
C31 C6 C8 C41 54.6(8) . . . . ?
C31 C13 C38 C23 -0.9(11) . . . . ?
C33 C35 C36 C11 -46.1(8) . . . . ?
C33 C35 C36 C14 132.7(7) . . . . ?
C35 C33 C37 N2 0.2(11) . . . . ?
C36 C11 C30 C26 -3.2(10) . . . . ?
C36 C14 C22 C26 -1.8(10) . . . . ?
C37 N2 C2 C29 0.1(10) . . . . ?
C37 C33 C35 C29 -1.7(10) . . . . ?
C37 C33 C35 C36 178.4(6) . . . . ?
C38 C13 C31 C6 2.5(10) . . . . ?
C40 C18 C28 C24 -2.3(9) . . . . ?
C40 C18 C28 C32 173.4(5) . . . . ?
C41 C7 C17 C25 1.8(10) . . . . ?
C41 C8 C16 C20 -162.1(6) . . . . ?
C41 C8 C16 C26 14.7(9) . . . . ?

loop_
_twin_individual_id
_twin_individual_mass_fraction_refined
1 0.572(3)
2 0.428(3)
